data_7022718
loop_
_publ_author_name
'Gardiner, Michael G.'
'Ho, Curtis C.'
'Mackay, Felicity M.'
'McGuinness, David S.'
'Tucker, Matthew'

_publ_section_title
;
 Selective and adaptable access to N,N'-asymmetrically substituted
 imidazol-2-ylidene bis-NHC ligands: Pd(II) complexes featuring wide
 variation in N-alkyl and aryl steric bulk.
;
_journal_issue 20
_journal_name_full 'Dalton transactions (Cambridge, England : 2003)'
_journal_page_first 7447
_journal_page_last 7457
_journal_paper_doi 10.1039/c3dt32895c
_journal_volume 42
_journal_year 2013
_chemical_formula_sum 'C30 H38 Cl6 N4 Pd'
_chemical_formula_weight 773.74
_chemical_name_systematic
;
?
;
_space_group_IT_number 14
_symmetry_cell_setting monoclinic
_symmetry_Int_Tables_number 14
_symmetry_space_group_name_Hall '-P 2ybc'
_symmetry_space_group_name_H-M 'P 1 21/c 1'
_atom_sites_solution_hydrogens geom
_atom_sites_solution_primary direct
_atom_sites_solution_secondary difmap
_audit_creation_method SHELXL-97
_cell_angle_alpha 90.00
_cell_angle_beta 91.862(8)
_cell_angle_gamma 90.00
_cell_formula_units_Z 4
_cell_length_a 17.8530(16)
_cell_length_b 12.240(2)
_cell_length_c 15.180(3)
_cell_measurement_reflns_used 33188
_cell_measurement_temperature 100(2)
_cell_measurement_theta_max 27.13
_cell_measurement_theta_min 1.14
_cell_volume 3315.4(9)
_computing_cell_refinement XDS
_computing_data_collection BLU-ICE
_computing_data_reduction XDS
_computing_molecular_graphics
;
'X-SEED (Barbour, 2008) and ORTEPIII (Farrugia, 1998)'
;
_computing_publication_material 'WinGX (Farrugia, 1999)'
_computing_structure_refinement 'SHELXL-97 (Sheldrick, 1997)'
_computing_structure_solution 'SHELXS-97 (Sheldrick, 1990)'
_diffrn_ambient_temperature 100(2)
_diffrn_detector_area_resol_mean 'ADSC Q210'
_diffrn_measured_fraction_theta_full 0.916
_diffrn_measured_fraction_theta_max 0.916
_diffrn_measurement_device_type '3-BM1 Australian Synchrotron'
_diffrn_measurement_method Rotation
_diffrn_radiation_monochromator Si<111>
_diffrn_radiation_source 'synchrotron BM'
_diffrn_radiation_type Synchrotron
_diffrn_radiation_wavelength 0.71080
_diffrn_reflns_av_R_equivalents 0.0727
_diffrn_reflns_av_sigmaI/netI 0.0398
_diffrn_reflns_limit_h_max 22
_diffrn_reflns_limit_h_min -22
_diffrn_reflns_limit_k_max 15
_diffrn_reflns_limit_k_min -15
_diffrn_reflns_limit_l_max 19
_diffrn_reflns_limit_l_min -19
_diffrn_reflns_number 49147
_diffrn_reflns_theta_full 27.13
_diffrn_reflns_theta_max 27.13
_diffrn_reflns_theta_min 1.14
_exptl_absorpt_coefficient_mu 1.071
_exptl_absorpt_correction_type none
_exptl_crystal_colour yellow
_exptl_crystal_density_diffrn 1.550
_exptl_crystal_density_method 'not measured'
_exptl_crystal_description needle
_exptl_crystal_F_000 1576
_exptl_crystal_size_max 0.10
_exptl_crystal_size_mid 0.01
_exptl_crystal_size_min 0.01
_refine_diff_density_max 3.369
_refine_diff_density_min -1.397
_refine_diff_density_rms 0.211
_refine_ls_extinction_coef 0.028(3)
_refine_ls_extinction_expression Fc^*^=kFc[1+0.001xFc^2^\l^3^/sin(2\q)]^-1/4^
_refine_ls_extinction_method SHELXL
_refine_ls_goodness_of_fit_ref 1.050
_refine_ls_hydrogen_treatment constr
_refine_ls_matrix_type full
_refine_ls_number_parameters 374
_refine_ls_number_reflns 6716
_refine_ls_number_restraints 6
_refine_ls_restrained_S_all 1.051
_refine_ls_R_factor_all 0.1111
_refine_ls_R_factor_gt 0.0976
_refine_ls_shift/su_max 0.004
_refine_ls_shift/su_mean 0.000
_refine_ls_structure_factor_coef Fsqd
_refine_ls_weighting_details 'calc w=1/[\s^2^(Fo^2^)+(0.1843P)^2^+12.9847P] where P=(Fo^2^+2Fc^2^)/3'
_refine_ls_weighting_scheme calc
_refine_ls_wR_factor_gt 0.2597
_refine_ls_wR_factor_ref 0.2755
_reflns_number_gt 5438
_reflns_number_total 6716
_reflns_threshold_expression >2sigma(I)
_cod_data_source_file c3dt32895c.txt
_cod_data_source_block d:\as31ch42
_cod_original_cell_volume 3315.4(8)
_cod_original_sg_symbol_H-M P21/c
_cod_database_code 7022718

loop_
_symmetry_equiv_pos_as_xyz
'x, y, z'
'-x, y+1/2, -z+1/2'
'-x, -y, -z'
'x, -y-1/2, z-1/2'

loop_
_atom_site_label
_atom_site_type_symbol
_atom_site_fract_x
_atom_site_fract_y
_atom_site_fract_z
_atom_site_U_iso_or_equiv
_atom_site_adp_type
_atom_site_occupancy
_atom_site_symmetry_multiplicity
_atom_site_calc_flag
_atom_site_refinement_flags
Pd1 Pd 0.26671(3) 0.69531(4) 0.47682(3) 0.0364(3) Uani 1 1 d .
Cl1 Cl 0.36006(9) 0.58846(18) 0.56884(9) 0.0437(5) Uani 1 1 d .
Cl2 Cl 0.17269(9) 0.56909(16) 0.52761(10) 0.0413(5) Uani 1 1 d .
Cl5 Cl 0.2879(6) 1.0855(6) 0.2913(5) 0.181(3) Uani 1 1 d D
Cl6 Cl 0.3331(8) 1.2258(6) 0.1605(5) 0.239(6) Uani 1 1 d D
Cl7 Cl 0.2298(5) 1.0757(7) 0.8151(4) 0.167(3) Uani 1 1 d D
Cl8 Cl 0.2414(5) 1.2436(9) 0.9494(12) 0.305(9) Uani 1 1 d D
N1 N 0.1250(4) 0.8065(5) 0.3936(4) 0.0380(13) Uani 1 1 d .
N2 N 0.2192(4) 0.7975(5) 0.3093(4) 0.0402(13) Uani 1 1 d .
N3 N 0.3492(4) 0.8060(6) 0.3383(5) 0.0461(15) Uani 1 1 d .
N4 N 0.4079(4) 0.8424(7) 0.4600(4) 0.0502(16) Uani 1 1 d .
C1 C 0.1955(4) 0.7675(6) 0.3902(4) 0.0385(14) Uani 1 1 d .
C2 C 0.1050(5) 0.8610(6) 0.3153(5) 0.0440(16) Uani 1 1 d .
H2 H 0.0584 0.8953 0.3016 0.053 Uiso 1 1 calc R
C3 C 0.1647(5) 0.8556(7) 0.2626(5) 0.0450(16) Uani 1 1 d .
H3 H 0.1684 0.8856 0.2052 0.054 Uiso 1 1 calc R
C4 C 0.2920(5) 0.7652(7) 0.2770(5) 0.0448(16) Uani 1 1 d .
H4A H 0.2952 0.6846 0.2728 0.054 Uiso 1 1 calc R
H4B H 0.2991 0.7963 0.2176 0.054 Uiso 1 1 calc R
C5 C 0.3474(4) 0.7876(6) 0.4267(5) 0.0406(15) Uani 1 1 d .
C6 C 0.4450(6) 0.8935(9) 0.3929(6) 0.058(2) Uani 1 1 d .
H6 H 0.4879 0.9390 0.4007 0.069 Uiso 1 1 calc R
C7 C 0.4116(5) 0.8693(9) 0.3162(6) 0.058(2) Uani 1 1 d .
H7 H 0.4264 0.8901 0.2590 0.070 Uiso 1 1 calc R
C8 C 0.0707(4) 0.7871(6) 0.4594(5) 0.0396(15) Uani 1 1 d .
C9 C 0.0109(5) 0.7140(6) 0.4398(5) 0.0419(16) Uani 1 1 d .
C10 C -0.0401(5) 0.6946(6) 0.5038(6) 0.0466(17) Uani 1 1 d .
H10 H -0.0792 0.6433 0.4924 0.056 Uiso 1 1 calc R
C11 C -0.0360(5) 0.7479(7) 0.5848(5) 0.0483(17) Uani 1 1 d .
H11 H -0.0723 0.7331 0.6276 0.058 Uiso 1 1 calc R
C12 C 0.0196(5) 0.8207(6) 0.6029(5) 0.0460(17) Uani 1 1 d .
H12 H 0.0215 0.8574 0.6581 0.055 Uiso 1 1 calc R
C13 C 0.0755(4) 0.8429(6) 0.5401(5) 0.0384(14) Uani 1 1 d .
C14 C 0.0033(5) 0.6529(7) 0.3522(5) 0.0444(16) Uani 1 1 d .
H14 H 0.0411 0.6838 0.3119 0.053 Uiso 1 1 calc R
C15 C 0.0185(6) 0.5338(8) 0.3619(6) 0.057(2) Uani 1 1 d .
H15A H 0.0687 0.5230 0.3883 0.086 Uiso 1 1 calc R
H15B H 0.0155 0.4990 0.3037 0.086 Uiso 1 1 calc R
H15C H -0.0188 0.5011 0.3998 0.086 Uiso 1 1 calc R
C16 C -0.0745(5) 0.6723(9) 0.3100(6) 0.055(2) Uani 1 1 d .
H16A H -0.0835 0.7510 0.3044 0.083 Uiso 1 1 calc R
H16B H -0.1126 0.6398 0.3470 0.083 Uiso 1 1 calc R
H16C H -0.0773 0.6385 0.2514 0.083 Uiso 1 1 calc R
C17 C 0.1374(4) 0.9267(6) 0.5622(5) 0.0413(15) Uani 1 1 d .
H17 H 0.1693 0.9356 0.5097 0.050 Uiso 1 1 calc R
C18 C 0.1028(6) 1.0378(8) 0.5845(8) 0.065(2) Uani 1 1 d .
H18A H 0.1428 1.0904 0.5983 0.097 Uiso 1 1 calc R
H18B H 0.0710 1.0297 0.6356 0.097 Uiso 1 1 calc R
H18C H 0.0724 1.0640 0.5339 0.097 Uiso 1 1 calc R
C19 C 0.1858(6) 0.8861(8) 0.6388(6) 0.057(2) Uani 1 1 d .
H19A H 0.2058 0.8138 0.6249 0.086 Uiso 1 1 calc R
H19B H 0.1557 0.8812 0.6915 0.086 Uiso 1 1 calc R
H19C H 0.2274 0.9371 0.6498 0.086 Uiso 1 1 calc R
C20 C 0.4235(5) 0.8636(8) 0.5526(5) 0.053(2) Uani 1 1 d .
C21 C 0.4821(6) 0.8111(8) 0.5963(6) 0.060(2) Uani 1 1 d .
C22 C 0.4948(7) 0.8354(10) 0.6870(7) 0.067(3) Uani 1 1 d .
H22 H 0.5338 0.7988 0.7192 0.081 Uiso 1 1 calc R
C23 C 0.4518(7) 0.9103(10) 0.7290(7) 0.073(3) Uani 1 1 d .
C24 C 0.3980(7) 0.9673(10) 0.6824(7) 0.072(3) Uani 1 1 d .
H24 H 0.3703 1.0218 0.7118 0.086 Uiso 1 1 calc R
C25 C 0.3819(6) 0.9483(8) 0.5916(6) 0.057(2) Uani 1 1 d .
C26 C 0.5326(6) 0.7290(10) 0.5492(7) 0.067(2) Uani 1 1 d .
H26A H 0.5013 0.6745 0.5182 0.101 Uiso 1 1 calc R
H26B H 0.5656 0.6923 0.5928 0.101 Uiso 1 1 calc R
H26C H 0.5630 0.7679 0.5067 0.101 Uiso 1 1 calc R
C27 C 0.4616(10) 0.9389(13) 0.8275(7) 0.101(5) Uani 1 1 d .
H27A H 0.4561 0.8726 0.8629 0.152 Uiso 1 1 calc R
H27B H 0.4234 0.9923 0.8435 0.152 Uiso 1 1 calc R
H27C H 0.5116 0.9701 0.8389 0.152 Uiso 1 1 calc R
C28 C 0.3277(6) 1.0142(8) 0.5373(7) 0.063(2) Uani 1 1 d .
H28A H 0.3549 1.0698 0.5046 0.095 Uiso 1 1 calc R
H28B H 0.2922 1.0500 0.5759 0.095 Uiso 1 1 calc R
H28C H 0.3004 0.9663 0.4958 0.095 Uiso 1 1 calc R
C29 C 0.2848(16) 1.120(2) 0.1869(15) 0.207(16) Uani 1 1 d D
H29A H 0.3023 1.0571 0.1522 0.248 Uiso 1 1 calc R
H29B H 0.2318 1.1335 0.1689 0.248 Uiso 1 1 calc R
C30 C 0.2576(15) 1.1204(14) 0.9138(14) 0.180(14) Uani 1 1 d D
H30A H 0.2361 1.0697 0.9571 0.216 Uiso 1 1 calc R
H30B H 0.3126 1.1101 0.9180 0.216 Uiso 1 1 calc R

loop_
_atom_site_aniso_label
_atom_site_aniso_U_11
_atom_site_aniso_U_22
_atom_site_aniso_U_33
_atom_site_aniso_U_23
_atom_site_aniso_U_13
_atom_site_aniso_U_12
Pd1 0.0436(4) 0.0378(4) 0.0277(4) 0.00073(18) 0.0014(2) 0.00001(19)
Cl1 0.0295(7) 0.0863(13) 0.0146(7) 0.0201(7) -0.0087(6) -0.0105(7)
Cl2 0.0334(7) 0.0652(11) 0.0249(7) 0.0246(7) -0.0041(6) -0.0183(7)
Cl5 0.260(9) 0.133(4) 0.147(5) 0.018(4) -0.051(6) -0.050(5)
Cl6 0.465(18) 0.121(4) 0.128(5) 0.043(4) -0.044(7) 0.014(7)
Cl7 0.195(7) 0.195(6) 0.113(4) -0.044(4) 0.046(4) -0.064(5)
Cl8 0.166(7) 0.186(8) 0.56(2) -0.225(13) -0.069(10) 0.017(6)
N1 0.046(3) 0.040(3) 0.028(3) 0.003(2) 0.002(3) 0.005(2)
N2 0.047(3) 0.048(3) 0.026(3) 0.002(2) 0.004(3) 0.000(2)
N3 0.048(4) 0.058(4) 0.033(3) 0.000(3) 0.007(3) -0.009(3)
N4 0.054(4) 0.066(4) 0.031(3) -0.003(3) 0.006(3) -0.009(3)
C1 0.051(4) 0.038(3) 0.027(3) 0.002(3) 0.004(3) -0.004(3)
C2 0.052(4) 0.050(4) 0.030(3) 0.007(3) 0.007(3) 0.007(3)
C3 0.054(4) 0.050(4) 0.031(3) 0.006(3) 0.001(3) -0.002(3)
C4 0.050(4) 0.052(4) 0.032(3) -0.003(3) 0.005(3) -0.003(3)
C5 0.043(4) 0.047(4) 0.032(3) -0.002(3) 0.002(3) -0.004(3)
C6 0.058(5) 0.076(6) 0.040(4) 0.002(4) 0.005(4) -0.022(4)
C7 0.060(5) 0.077(6) 0.039(4) 0.001(4) 0.007(4) -0.014(4)
C8 0.044(4) 0.043(4) 0.031(3) 0.007(3) 0.002(3) 0.004(3)
C9 0.052(4) 0.040(4) 0.034(4) 0.005(3) 0.003(3) 0.004(3)
C10 0.055(4) 0.048(4) 0.037(4) 0.004(3) 0.006(4) -0.002(3)
C11 0.055(4) 0.056(5) 0.034(4) 0.006(3) 0.010(3) 0.003(4)
C12 0.059(5) 0.044(4) 0.035(4) 0.000(3) 0.002(3) 0.003(3)
C13 0.049(4) 0.036(3) 0.030(3) 0.002(3) 0.002(3) 0.007(3)
C14 0.051(4) 0.051(4) 0.031(3) 0.002(3) 0.006(3) -0.009(3)
C15 0.070(6) 0.058(5) 0.044(4) -0.013(4) 0.003(4) 0.004(4)
C16 0.052(4) 0.076(6) 0.037(4) -0.006(4) -0.004(4) 0.000(4)
C17 0.045(4) 0.046(4) 0.033(3) -0.002(3) 0.004(3) 0.003(3)
C18 0.071(6) 0.049(5) 0.074(6) -0.001(4) -0.002(5) 0.008(4)
C19 0.066(5) 0.061(5) 0.045(5) 0.000(4) 0.001(4) 0.004(4)
C20 0.060(5) 0.069(5) 0.031(4) -0.006(3) 0.003(4) -0.018(4)
C21 0.065(6) 0.074(6) 0.040(5) -0.002(4) -0.004(4) -0.016(4)
C22 0.076(6) 0.081(7) 0.044(5) 0.003(5) -0.009(5) -0.024(5)
C23 0.090(8) 0.086(7) 0.041(5) -0.001(5) -0.005(5) -0.044(6)
C24 0.091(8) 0.082(7) 0.043(5) -0.009(4) 0.013(5) -0.035(6)
C25 0.063(5) 0.064(5) 0.044(4) -0.001(4) 0.012(4) -0.018(4)
C26 0.063(6) 0.084(7) 0.054(6) -0.005(5) 0.000(5) 0.000(5)
C27 0.132(12) 0.127(11) 0.044(6) 0.006(6) -0.010(7) -0.069(10)
C28 0.073(6) 0.060(5) 0.056(5) 0.000(4) -0.001(5) -0.009(4)
C29 0.13(2) 0.29(4) 0.20(4) -0.07(3) 0.02(2) -0.01(3)
C30 0.19(3) 0.086(12) 0.27(4) -0.004(16) 0.11(3) -0.016(14)

loop_
_atom_type_symbol
_atom_type_description
_atom_type_scat_dispersion_real
_atom_type_scat_dispersion_imag
_atom_type_scat_source
C C 0.0033 0.0016 'International Tables Vol C Tables 4.2.6.8 and 6.1.1.4'
H H 0.0000 0.0000 'International Tables Vol C Tables 4.2.6.8 and 6.1.1.4'
N N 0.0061 0.0033 'International Tables Vol C Tables 4.2.6.8 and 6.1.1.4'
Cl Cl 0.1484 0.1585 'International Tables Vol C Tables 4.2.6.8 and 6.1.1.4'
Pd Pd -0.9988 1.0072 'International Tables Vol C Tables 4.2.6.8 and 6.1.1.4'

loop_
_geom_angle_atom_site_label_1
_geom_angle_atom_site_label_2
_geom_angle_atom_site_label_3
_geom_angle
C5 Pd1 C1 87.2(3)
C5 Pd1 Cl2 174.2(2)
C1 Pd1 Cl2 93.4(2)
C5 Pd1 Cl1 91.9(2)
C1 Pd1 Cl1 172.4(2)
Cl2 Pd1 Cl1 86.85(6)
C1 N1 C2 110.4(6)
C1 N1 C8 128.3(6)
C2 N1 C8 120.8(6)
C1 N2 C3 111.6(6)
C1 N2 C4 122.5(6)
C3 N2 C4 125.9(6)
C5 N3 C7 111.8(7)
C5 N3 C4 122.5(6)
C7 N3 C4 125.7(7)
C5 N4 C6 110.1(7)
C5 N4 C20 125.3(7)
C6 N4 C20 123.5(7)
N1 C1 N2 104.9(6)
N1 C1 Pd1 134.8(5)
N2 C1 Pd1 120.1(6)
C3 C2 N1 107.2(7)
C3 C2 H2 126.4
N1 C2 H2 126.4
C2 C3 N2 106.0(6)
C2 C3 H3 127.0
N2 C3 H3 127.0
N3 C4 N2 107.9(6)
N3 C4 H4A 110.1
N2 C4 H4A 110.1
N3 C4 H4B 110.1
N2 C4 H4B 110.1
H4A C4 H4B 108.4
N4 C5 N3 104.0(6)
N4 C5 Pd1 135.4(6)
N3 C5 Pd1 120.6(5)
C7 C6 N4 109.5(8)
C7 C6 H6 125.3
N4 C6 H6 125.3
C6 C7 N3 104.5(8)
C6 C7 H7 127.7
N3 C7 H7 127.7
C13 C8 C9 121.0(7)
C13 C8 N1 120.3(7)
C9 C8 N1 118.7(7)
C10 C9 C8 118.3(7)
C10 C9 C14 119.3(7)
C8 C9 C14 122.4(7)
C9 C10 C11 121.8(8)
C9 C10 H10 119.1
C11 C10 H10 119.1
C12 C11 C10 120.2(8)
C12 C11 H11 119.9
C10 C11 H11 119.9
C11 C12 C13 120.8(7)
C11 C12 H12 119.6
C13 C12 H12 119.6
C8 C13 C12 117.8(7)
C8 C13 C17 122.6(7)
C12 C13 C17 119.6(6)
C15 C14 C9 112.5(6)
C15 C14 C16 110.7(7)
C9 C14 C16 110.0(7)
C15 C14 H14 107.8
C9 C14 H14 107.8
C16 C14 H14 107.8
C14 C15 H15A 109.5
C14 C15 H15B 109.5
H15A C15 H15B 109.5
C14 C15 H15C 109.5
H15A C15 H15C 109.5
H15B C15 H15C 109.5
C14 C16 H16A 109.5
C14 C16 H16B 109.5
H16A C16 H16B 109.5
C14 C16 H16C 109.5
H16A C16 H16C 109.5
H16B C16 H16C 109.5
C19 C17 C18 110.2(7)
C19 C17 C13 109.8(7)
C18 C17 C13 110.3(7)
C19 C17 H17 108.8
C18 C17 H17 108.8
C13 C17 H17 108.8
C17 C18 H18A 109.5
C17 C18 H18B 109.5
H18A C18 H18B 109.5
C17 C18 H18C 109.5
H18A C18 H18C 109.5
H18B C18 H18C 109.5
C17 C19 H19A 109.5
C17 C19 H19B 109.5
H19A C19 H19B 109.5
C17 C19 H19C 109.5
H19A C19 H19C 109.5
H19B C19 H19C 109.5
C21 C20 C25 122.6(8)
C21 C20 N4 120.2(9)
C25 C20 N4 116.8(8)
C20 C21 C22 117.6(10)
C20 C21 C26 121.7(8)
C22 C21 C26 120.6(10)
C23 C22 C21 121.2(11)
C23 C22 H22 119.4
C21 C22 H22 119.4
C22 C23 C24 119.8(9)
C22 C23 C27 123.9(13)
C24 C23 C27 116.3(13)
C23 C24 C25 122.4(12)
C23 C24 H24 118.8
C25 C24 H24 118.8
C20 C25 C24 115.8(10)
C20 C25 C28 120.4(8)
C24 C25 C28 123.8(10)
C21 C26 H26A 109.5
C21 C26 H26B 109.5
H26A C26 H26B 109.5
C21 C26 H26C 109.5
H26A C26 H26C 109.5
H26B C26 H26C 109.5
C23 C27 H27A 109.5
C23 C27 H27B 109.5
H27A C27 H27B 109.5
C23 C27 H27C 109.5
H27A C27 H27C 109.5
H27B C27 H27C 109.5
C25 C28 H28A 109.5
C25 C28 H28B 109.5
H28A C28 H28B 109.5
C25 C28 H28C 109.5
H28A C28 H28C 109.5
H28B C28 H28C 109.5
Cl6 C29 Cl5 116.4(17)
Cl6 C29 H29A 108.2
Cl5 C29 H29A 108.2
Cl6 C29 H29B 108.2
Cl5 C29 H29B 108.2
H29A C29 H29B 107.3
Cl8 C30 Cl7 123.7(18)
Cl8 C30 H30A 106.4
Cl7 C30 H30A 106.4
Cl8 C30 H30B 106.4
Cl7 C30 H30B 106.4
H30A C30 H30B 106.5

loop_
_geom_bond_atom_site_label_1
_geom_bond_atom_site_label_2
_geom_bond_distance
Pd1 C5 2.000(8)
Pd1 C1 2.005(7)
Pd1 Cl2 2.4255(15)
Pd1 Cl1 2.5076(16)
Cl5 C29 1.640(17)
Cl6 C29 1.613(18)
Cl7 C30 1.656(18)
Cl8 C30 1.630(15)
N1 C1 1.349(10)
N1 C2 1.398(9)
N1 C8 1.434(10)
N2 C1 1.361(9)
N2 C3 1.382(10)
N2 C4 1.460(10)
N3 C5 1.362(10)
N3 C7 1.406(11)
N3 C4 1.448(10)
N4 C5 1.356(10)
N4 C6 1.383(11)
N4 C20 1.447(10)
C2 C3 1.354(12)
C2 H2 0.9500
C3 H3 0.9500
C4 H4A 0.9900
C4 H4B 0.9900
C6 C7 1.325(13)
C6 H6 0.9500
C7 H7 0.9500
C8 C13 1.403(10)
C8 C9 1.417(11)
C9 C10 1.372(12)
C9 C14 1.528(11)
C10 C11 1.393(12)
C10 H10 0.9500
C11 C12 1.356(12)
C11 H11 0.9500
C12 C13 1.429(12)
C12 H12 0.9500
C13 C17 1.537(11)
C14 C15 1.489(13)
C14 C16 1.530(12)
C14 H14 1.0000
C15 H15A 0.9800
C15 H15B 0.9800
C15 H15C 0.9800
C16 H16A 0.9800
C16 H16B 0.9800
C16 H16C 0.9800
C17 C19 1.511(12)
C17 C18 1.537(12)
C17 H17 1.0000
C18 H18A 0.9800
C18 H18B 0.9800
C18 H18C 0.9800
C19 H19A 0.9800
C19 H19B 0.9800
C19 H19C 0.9800
C20 C21 1.380(15)
C20 C25 1.416(14)
C21 C22 1.419(13)
C21 C26 1.542(16)
C22 C23 1.366(19)
C22 H22 0.9500
C23 C24 1.367(19)
C23 C27 1.540(15)
C24 C25 1.418(13)
C24 H24 0.9500
C25 C28 1.488(15)
C26 H26A 0.9800
C26 H26B 0.9800
C26 H26C 0.9800
C27 H27A 0.9800
C27 H27B 0.9800
C27 H27C 0.9800
C28 H28A 0.9800
C28 H28B 0.9800
C28 H28C 0.9800
C29 H29A 0.9900
C29 H29B 0.9900
C30 H30A 0.9900
C30 H30B 0.9900

loop_
_geom_torsion_atom_site_label_1
_geom_torsion_atom_site_label_2
_geom_torsion_atom_site_label_3
_geom_torsion_atom_site_label_4
_geom_torsion
C2 N1 C1 N2 -0.3(8)
C8 N1 C1 N2 171.8(7)
C2 N1 C1 Pd1 173.0(6)
C8 N1 C1 Pd1 -14.9(12)
C3 N2 C1 N1 0.7(8)
C4 N2 C1 N1 -176.3(6)
C3 N2 C1 Pd1 -173.9(5)
C4 N2 C1 Pd1 9.1(9)
C5 Pd1 C1 N1 -138.8(8)
Cl2 Pd1 C1 N1 46.9(7)
Cl1 Pd1 C1 N1 138.3(13)
C5 Pd1 C1 N2 33.7(6)
Cl2 Pd1 C1 N2 -140.5(5)
Cl1 Pd1 C1 N2 -49.2(19)
C1 N1 C2 C3 -0.1(9)
C8 N1 C2 C3 -172.9(7)
N1 C2 C3 N2 0.5(9)
C1 N2 C3 C2 -0.7(9)
C4 N2 C3 C2 176.1(7)
C5 N3 C4 N2 51.2(10)
C7 N3 C4 N2 -127.8(9)
C1 N2 C4 N3 -58.5(9)
C3 N2 C4 N3 125.0(8)
C6 N4 C5 N3 0.4(10)
C20 N4 C5 N3 168.9(8)
C6 N4 C5 Pd1 179.9(7)
C20 N4 C5 Pd1 -11.7(14)
C7 N3 C5 N4 1.7(10)
C4 N3 C5 N4 -177.4(7)
C7 N3 C5 Pd1 -177.9(6)
C4 N3 C5 Pd1 3.0(10)
C1 Pd1 C5 N4 140.7(9)
Cl2 Pd1 C5 N4 -124.0(19)
Cl1 Pd1 C5 N4 -46.8(9)
C1 Pd1 C5 N3 -40.0(6)
Cl2 Pd1 C5 N3 55(3)
Cl1 Pd1 C5 N3 132.5(6)
C5 N4 C6 C7 -2.5(12)
C20 N4 C6 C7 -171.2(9)
N4 C6 C7 N3 3.3(12)
C5 N3 C7 C6 -3.2(11)
C4 N3 C7 C6 175.9(9)
C1 N1 C8 C13 78.3(10)
C2 N1 C8 C13 -110.4(8)
C1 N1 C8 C9 -104.2(9)
C2 N1 C8 C9 67.2(9)
C13 C8 C9 C10 -3.5(11)
N1 C8 C9 C10 179.0(7)
C13 C8 C9 C14 179.2(7)
N1 C8 C9 C14 1.7(10)
C8 C9 C10 C11 2.7(12)
C14 C9 C10 C11 -180.0(7)
C9 C10 C11 C12 -0.5(13)
C10 C11 C12 C13 -0.9(12)
C9 C8 C13 C12 2.2(10)
N1 C8 C13 C12 179.6(6)
C9 C8 C13 C17 -177.2(7)
N1 C8 C13 C17 0.3(10)
C11 C12 C13 C8 0.1(11)
C11 C12 C13 C17 179.5(7)
C10 C9 C14 C15 -67.8(10)
C8 C9 C14 C15 109.4(9)
C10 C9 C14 C16 56.0(10)
C8 C9 C14 C16 -126.7(8)
C8 C13 C17 C19 -116.0(8)
C12 C13 C17 C19 64.7(9)
C8 C13 C17 C18 122.4(8)
C12 C13 C17 C18 -56.9(9)
C5 N4 C20 C21 110.0(10)
C6 N4 C20 C21 -83.1(12)
C5 N4 C20 C25 -77.1(11)
C6 N4 C20 C25 89.9(11)
C25 C20 C21 C22 7.4(14)
N4 C20 C21 C22 179.9(8)
C25 C20 C21 C26 -172.5(9)
N4 C20 C21 C26 0.0(14)
C20 C21 C22 C23 -1.8(15)
C26 C21 C22 C23 178.1(10)
C21 C22 C23 C24 -3.4(15)
C21 C22 C23 C27 178.9(10)
C22 C23 C24 C25 3.2(15)
C27 C23 C24 C25 -178.9(9)
C21 C20 C25 C24 -7.5(13)
N4 C20 C25 C24 179.8(8)
C21 C20 C25 C28 170.1(9)
N4 C20 C25 C28 -2.7(12)
C23 C24 C25 C20 2.0(14)
C23 C24 C25 C28 -175.4(10)
